data_4113245
loop_
_publ_author_name
'Connie C. Lu'
'Jonas C. Peters'

_publ_section_title
;
 Synthetic, Structural, and Mechanistic Aspects of an Amine Activation
 Process Mediated at a Zwitterionic Pd(II) Center
;
_journal_name_full 'Journal of the American Chemical Society'
_journal_page_first 15818
_journal_page_last 15832
_journal_paper_doi 10.1021/ja046415s
_journal_volume 126
_journal_year 2004
_chemical_formula_sum 'C43 H44 B N P2 Pd'
_chemical_formula_weight 753.94
_chemical_name_systematic
; 
 ? 
;
_space_group_IT_number 14
_symmetry_cell_setting monoclinic
_symmetry_Int_Tables_number 14
_symmetry_space_group_name_Hall '-P 2ybc'
_symmetry_space_group_name_H-M 'P 1 21/c 1'
_atom_sites_solution_hydrogens geom
_atom_sites_solution_primary direct
_atom_sites_solution_secondary difmap
_audit_creation_method SHELXL-97
_cell_angle_alpha 90.00
_cell_angle_beta 113.5730(10)
_cell_angle_gamma 90.00
_cell_formula_units_Z 4
_cell_length_a 11.6163(10)
_cell_length_b 29.268(2)
_cell_length_c 11.5305(9)
_cell_measurement_reflns_used 8067
_cell_measurement_temperature 98
_cell_measurement_theta_max 28.41
_cell_measurement_theta_min 2.22
_cell_volume 3593.1(5)
_computing_cell_refinement 'Bruker SMART v5.606, Bruker SAINT v6.29'
_computing_data_collection 'Bruker SMART v5.054'
_computing_data_reduction 'Bruker SAINT v6.29'
_computing_molecular_graphics 'Diamond, Bruker SHELXTL v6.12'
_computing_publication_material 'Bruker SHELXTL v6.12'
_computing_structure_refinement 'SHELX-97 (Sheldrick, 1997)'
_computing_structure_solution 'SHELX-97 (Sheldrick, 1997)'
_diffrn_ambient_temperature 98
_diffrn_measured_fraction_theta_full 0.950
_diffrn_measured_fraction_theta_max 0.951
_diffrn_measurement_device_type 'Bruker SMART 1000 ccd'
_diffrn_measurement_method '\w scans at 7 fixed \f values'
_diffrn_radiation_monochromator graphite
_diffrn_radiation_source 'normal-focus sealed tube'
_diffrn_radiation_type MoK\a
_diffrn_radiation_wavelength 0.71073
_diffrn_reflns_av_R_equivalents 0.0784
_diffrn_reflns_av_sigmaI/netI 0.0600
_diffrn_reflns_limit_h_max 15
_diffrn_reflns_limit_h_min -15
_diffrn_reflns_limit_k_max 38
_diffrn_reflns_limit_k_min -38
_diffrn_reflns_limit_l_max 15
_diffrn_reflns_limit_l_min -15
_diffrn_reflns_number 83659
_diffrn_reflns_theta_full 28.52
_diffrn_reflns_theta_max 28.52
_diffrn_reflns_theta_min 1.39
_diffrn_standards_decay_% 0
_diffrn_standards_interval_time 'first 620 scans recollected at end of runs'
_exptl_absorpt_coefficient_mu 0.638
_exptl_absorpt_correction_type none
_exptl_absorpt_process_details XPREP
_exptl_crystal_colour colorless
_exptl_crystal_density_diffrn 1.394
_exptl_crystal_description blade
_exptl_crystal_F_000 1560
_exptl_crystal_size_max 0.30
_exptl_crystal_size_mid 0.12
_exptl_crystal_size_min 0.11
_refine_diff_density_max 1.491
_refine_diff_density_min -1.481
_refine_diff_density_rms 0.099
_refine_ls_extinction_method none
_refine_ls_goodness_of_fit_ref 1.607
_refine_ls_hydrogen_treatment noref
_refine_ls_matrix_type full
_refine_ls_number_parameters 440
_refine_ls_number_reflns 8682
_refine_ls_number_restraints 0
_refine_ls_restrained_S_all 1.607
_refine_ls_R_factor_all 0.0806
_refine_ls_R_factor_gt 0.0485
_refine_ls_shift/su_max 0.002
_refine_ls_shift/su_mean 0.000
_refine_ls_structure_factor_coef Fsqd
_refine_ls_weighting_details 'calc w=1/[\s^2^(Fo^2^)+(0.02P)^2^] where P=(Fo^2^+2Fc^2^)/3'
_refine_ls_weighting_scheme calc
_refine_ls_wR_factor_gt 0.0870
_refine_ls_wR_factor_ref 0.0900
_reflns_number_gt 6031
_reflns_number_total 8682
_reflns_threshold_expression >2sigma(I)
_cod_data_source_file ja046415ssi20040707_052035_4.cif
_cod_data_source_block complex9
_cod_original_sg_symbol_H-M 'P 21/c'
_cod_database_code 4113245

loop_
_symmetry_equiv_pos_as_xyz
'x, y, z'
'-x, y+1/2, -z+1/2'
'-x, -y, -z'
'x, -y-1/2, z-1/2'

loop_
_atom_site_label
_atom_site_type_symbol
_atom_site_fract_x
_atom_site_fract_y
_atom_site_fract_z
_atom_site_U_iso_or_equiv
_atom_site_adp_type
_atom_site_occupancy
_atom_site_symmetry_multiplicity
_atom_site_calc_flag
_atom_site_refinement_flags
_atom_site_disorder_assembly
_atom_site_disorder_group
Pd Pd -0.03439(2) 0.129075(9) 0.17492(2) 0.02423(8) Uani 1 1 d . . .
P1 P -0.01053(8) 0.16262(3) 0.36699(7) 0.01961(18) Uani 1 1 d . A .
P2 P 0.16062(7) 0.09575(3) 0.25775(7) 0.01841(18) Uani 1 1 d . A .
N N -0.1964(3) 0.14083(15) 0.0096(3) 0.0634(12) Uani 0.815(7) 1 d P A 1
C43' C -0.1964(3) 0.14083(15) 0.0096(3) 0.0634(12) Uani 0.185(7) 1 d P A 2
H43' H -0.2055 0.1712 -0.0330 0.076 Uiso 0.185(7) 1 calc PR A 2
B B 0.2455(3) 0.12481(12) 0.5266(3) 0.0195(7) Uani 1 1 d . A .
C1 C 0.0948(3) 0.12985(11) 0.5007(3) 0.0200(7) Uani 1 1 d . . .
H1A H 0.0910 0.1433 0.5779 0.024 Uiso 1 1 calc R A .
H1B H 0.0599 0.0986 0.4925 0.024 Uiso 1 1 calc R . .
C2 C 0.2694(3) 0.12542(10) 0.3934(3) 0.0189(6) Uani 1 1 d . . .
H2A H 0.3539 0.1126 0.4128 0.023 Uiso 1 1 calc R A .
H2B H 0.2713 0.1577 0.3690 0.023 Uiso 1 1 calc R . .
C3 C 0.3265(3) 0.16657(10) 0.6192(3) 0.0207(7) Uani 1 1 d . . .
C4 C 0.3231(3) 0.17157(11) 0.7391(3) 0.0266(8) Uani 1 1 d . A .
H4 H 0.2778 0.1498 0.7655 0.032 Uiso 1 1 calc R . .
C5 C 0.3831(3) 0.20687(12) 0.8198(3) 0.0367(9) Uani 1 1 d . . .
H5 H 0.3771 0.2094 0.8994 0.044 Uiso 1 1 calc R A .
C6 C 0.4518(3) 0.23863(12) 0.7856(3) 0.0377(9) Uani 1 1 d . A .
H6 H 0.4929 0.2630 0.8411 0.045 Uiso 1 1 calc R . .
C7 C 0.4598(3) 0.23458(11) 0.6707(3) 0.0336(8) Uani 1 1 d . . .
H7 H 0.5083 0.2558 0.6470 0.040 Uiso 1 1 calc R A .
C8 C 0.3969(3) 0.19933(11) 0.5886(3) 0.0262(7) Uani 1 1 d . A .
H8 H 0.4021 0.1976 0.5085 0.031 Uiso 1 1 calc R . .
C9 C 0.3005(3) 0.07682(10) 0.6040(3) 0.0183(7) Uani 1 1 d . . .
C10 C 0.4305(3) 0.06959(11) 0.6630(3) 0.0254(8) Uani 1 1 d . A .
H10 H 0.4851 0.0927 0.6567 0.030 Uiso 1 1 calc R . .
C11 C 0.4825(3) 0.03029(12) 0.7301(3) 0.0291(8) Uani 1 1 d . . .
H11 H 0.5712 0.0267 0.7672 0.035 Uiso 1 1 calc R A .
C12 C 0.4068(3) -0.00377(11) 0.7435(3) 0.0298(8) Uani 1 1 d . A .
H12 H 0.4423 -0.0304 0.7918 0.036 Uiso 1 1 calc R . .
C13 C 0.2793(3) 0.00169(11) 0.6857(3) 0.0282(8) Uani 1 1 d . . .
H13 H 0.2254 -0.0216 0.6926 0.034 Uiso 1 1 calc R A .
C14 C 0.2281(3) 0.04087(10) 0.6171(3) 0.0225(7) Uani 1 1 d . A .
H14 H 0.1392 0.0433 0.5770 0.027 Uiso 1 1 calc R . .
C15 C -0.1543(3) 0.16332(10) 0.3969(3) 0.0203(7) Uani 1 1 d . . .
C16 C -0.1752(3) 0.19469(12) 0.4769(3) 0.0319(8) Uani 1 1 d . A .
H16 H -0.1191 0.2196 0.5091 0.038 Uiso 1 1 calc R . .
C17 C -0.2772(3) 0.19007(12) 0.5104(3) 0.0367(9) Uani 1 1 d . . .
H17 H -0.2891 0.2114 0.5668 0.044 Uiso 1 1 calc R A .
C18 C -0.3604(3) 0.15486(12) 0.4622(3) 0.0313(8) Uani 1 1 d . A .
H18 H -0.4306 0.1519 0.4842 0.038 Uiso 1 1 calc R . .
C19 C -0.3418(3) 0.12388(12) 0.3818(3) 0.0319(8) Uani 1 1 d . . .
H19 H -0.3992 0.0994 0.3482 0.038 Uiso 1 1 calc R A .
C20 C -0.2402(3) 0.12824(11) 0.3499(3) 0.0276(7) Uani 1 1 d . A .
H20 H -0.2288 0.1066 0.2940 0.033 Uiso 1 1 calc R . .
C21 C 0.0397(3) 0.22198(10) 0.3907(3) 0.0224(7) Uani 1 1 d . . .
C22 C 0.1043(3) 0.24091(11) 0.5103(3) 0.0255(7) Uani 1 1 d . A .
H22 H 0.1237 0.2225 0.5835 0.031 Uiso 1 1 calc R . .
C23 C 0.1402(3) 0.28619(11) 0.5232(3) 0.0317(8) Uani 1 1 d . . .
H23 H 0.1857 0.2985 0.6051 0.038 Uiso 1 1 calc R A .
C24 C 0.1107(4) 0.31367(12) 0.4182(4) 0.0412(10) Uani 1 1 d . A .
H24 H 0.1364 0.3447 0.4277 0.049 Uiso 1 1 calc R . .
C25 C 0.0435(4) 0.29584(13) 0.2987(3) 0.0479(11) Uani 1 1 d . . .
H25 H 0.0205 0.3149 0.2263 0.057 Uiso 1 1 calc R A .
C26 C 0.0099(4) 0.25031(12) 0.2852(3) 0.0382(9) Uani 1 1 d . A .
H26 H -0.0341 0.2381 0.2029 0.046 Uiso 1 1 calc R . .
C27 C 0.1608(3) 0.03587(10) 0.3007(3) 0.0180(7) Uani 1 1 d . . .
C28 C 0.2737(3) 0.01189(10) 0.3568(3) 0.0209(7) Uani 1 1 d . A .
H28 H 0.3510 0.0271 0.3735 0.025 Uiso 1 1 calc R . .
C29 C 0.2743(3) -0.03355(11) 0.3881(3) 0.0244(7) Uani 1 1 d . . .
H29 H 0.3518 -0.0493 0.4271 0.029 Uiso 1 1 calc R A .
C30 C 0.1631(3) -0.05622(11) 0.3632(3) 0.0282(8) Uani 1 1 d . A .
H30 H 0.1636 -0.0876 0.3847 0.034 Uiso 1 1 calc R . .
C31 C 0.0508(3) -0.03294(12) 0.3065(3) 0.0310(8) Uani 1 1 d . . .
H31 H -0.0264 -0.0485 0.2878 0.037 Uiso 1 1 calc R A .
C32 C 0.0501(3) 0.01299(11) 0.2769(3) 0.0254(7) Uani 1 1 d . A .
H32 H -0.0275 0.0288 0.2398 0.031 Uiso 1 1 calc R . .
C33 C 0.2379(3) 0.09201(10) 0.1472(3) 0.0192(7) Uani 1 1 d . . .
C34 C 0.3369(3) 0.11969(10) 0.1559(3) 0.0235(7) Uani 1 1 d . A .
H34 H 0.3684 0.1415 0.2223 0.028 Uiso 1 1 calc R . .
C35 C 0.3912(3) 0.11608(11) 0.0688(3) 0.0295(8) Uani 1 1 d . . .
H35 H 0.4576 0.1361 0.0743 0.035 Uiso 1 1 calc R A .
C36 C 0.3498(3) 0.08374(12) -0.0256(3) 0.0298(8) Uani 1 1 d . A .
H36 H 0.3887 0.0808 -0.0836 0.036 Uiso 1 1 calc R . .
C37 C 0.2517(3) 0.05583(12) -0.0349(3) 0.0323(9) Uani 1 1 d . . .
H37 H 0.2230 0.0333 -0.0996 0.039 Uiso 1 1 calc R A .
C38 C 0.1944(3) 0.06018(11) 0.0489(3) 0.0300(8) Uani 1 1 d . A .
H38 H 0.1246 0.0413 0.0396 0.036 Uiso 1 1 calc R . .
C39 C -0.2124(5) 0.18435(15) -0.0569(5) 0.0520(17) Uani 0.815(7) 1 d P A 1
H39A H -0.1298 0.1974 -0.0414 0.062 Uiso 0.815(7) 1 calc PR A 1
H39B H -0.2592 0.2055 -0.0262 0.062 Uiso 0.815(7) 1 calc PR A 1
H39C H -0.2589 0.1794 -0.1479 0.062 Uiso 0.815(7) 1 calc PR A 1
C39' C -0.1361(17) 0.1377(6) -0.1196(17) 0.032(6) Uiso 0.185(7) 1 d P A 2
H39D H -0.1518 0.1694 -0.1023 0.038 Uiso 0.185(7) 1 calc PR A 2
H39E H -0.2074 0.1265 -0.1940 0.038 Uiso 0.185(7) 1 calc PR A 2
H39F H -0.0596 0.1364 -0.1359 0.038 Uiso 0.185(7) 1 calc PR A 2
C40 C -0.3072(5) 0.11825(19) 0.0027(5) 0.0815(16) Uani 1 1 d . . .
H40A H -0.3762 0.1231 -0.0814 0.098 Uiso 1 1 calc R A 1
H40B H -0.3341 0.1302 0.0682 0.098 Uiso 1 1 calc R A 1
C41 C -0.2759(5) 0.06918(19) 0.0238(4) 0.0797(18) Uani 1 1 d . A .
H41A H -0.3509 0.0499 -0.0194 0.096 Uiso 1 1 calc R . .
H41B H -0.2390 0.0617 0.1152 0.096 Uiso 1 1 calc R . .
C42 C -0.1796(5) 0.06310(17) -0.0348(4) 0.0670(14) Uani 1 1 d . . .
H42A H -0.1181 0.0388 0.0082 0.080 Uiso 1 1 calc R A 1
H42B H -0.2205 0.0564 -0.1264 0.080 Uiso 1 1 calc R A 1
C43 C -0.1204(5) 0.10918(16) -0.0103(4) 0.0613(13) Uani 0.815(7) 1 d P A 1
H43 H -0.0783 0.1187 -0.0669 0.074 Uiso 0.815(7) 1 calc PR A 1
N' N -0.1204(5) 0.10918(16) -0.0103(4) 0.0613(13) Uani 0.185(7) 1 d P A 2

loop_
_atom_site_aniso_label
_atom_site_aniso_U_11
_atom_site_aniso_U_22
_atom_site_aniso_U_33
_atom_site_aniso_U_23
_atom_site_aniso_U_13
_atom_site_aniso_U_12
Pd 0.02664(14) 0.02694(14) 0.01528(12) -0.00450(12) 0.00435(10) 0.00474(13)
P1 0.0236(5) 0.0174(4) 0.0163(4) -0.0026(3) 0.0064(3) 0.0018(3)
P2 0.0221(4) 0.0190(4) 0.0151(4) -0.0017(3) 0.0085(3) 0.0006(3)
N 0.032(2) 0.085(3) 0.049(2) 0.017(2) -0.0092(18) -0.008(2)
C43' 0.032(2) 0.085(3) 0.049(2) 0.017(2) -0.0092(18) -0.008(2)
B 0.0218(18) 0.0200(19) 0.0161(16) -0.0020(15) 0.0069(14) -0.0006(16)
C1 0.0240(16) 0.0198(16) 0.0181(15) 0.0006(14) 0.0103(13) 0.0055(15)
C2 0.0222(16) 0.0155(16) 0.0193(15) -0.0001(13) 0.0087(13) 0.0007(14)
C3 0.0218(17) 0.0189(17) 0.0193(16) 0.0010(13) 0.0061(13) 0.0019(14)
C4 0.038(2) 0.0201(18) 0.0177(16) 0.0018(13) 0.0067(15) 0.0012(15)
C5 0.052(2) 0.032(2) 0.0181(17) -0.0059(15) 0.0056(17) 0.0031(18)
C6 0.043(2) 0.025(2) 0.032(2) -0.0101(16) 0.0014(18) -0.0064(17)
C7 0.0287(19) 0.0269(19) 0.040(2) 0.0006(17) 0.0077(16) -0.0054(17)
C8 0.0250(18) 0.0274(19) 0.0245(17) -0.0036(15) 0.0082(15) -0.0006(15)
C9 0.0227(17) 0.0218(17) 0.0125(15) -0.0062(12) 0.0091(13) 0.0004(14)
C10 0.0243(19) 0.0284(19) 0.0231(17) -0.0039(14) 0.0092(15) 0.0031(14)
C11 0.0275(19) 0.035(2) 0.0220(17) -0.0048(15) 0.0072(15) 0.0105(16)
C12 0.049(2) 0.0250(19) 0.0174(17) 0.0032(14) 0.0158(16) 0.0149(17)
C13 0.043(2) 0.0237(19) 0.0248(18) 0.0014(14) 0.0214(17) 0.0027(16)
C14 0.0265(18) 0.0250(18) 0.0191(16) -0.0020(13) 0.0126(14) 0.0036(14)
C15 0.0214(17) 0.0180(17) 0.0199(16) 0.0002(13) 0.0065(13) 0.0020(14)
C16 0.033(2) 0.026(2) 0.036(2) -0.0090(16) 0.0133(17) -0.0014(16)
C17 0.035(2) 0.036(2) 0.045(2) -0.0094(18) 0.0221(19) 0.0037(18)
C18 0.0214(19) 0.035(2) 0.037(2) 0.0060(17) 0.0119(16) 0.0062(16)
C19 0.0254(18) 0.029(2) 0.0348(19) 0.0003(16) 0.0048(15) -0.0042(16)
C20 0.0300(18) 0.0228(17) 0.0271(17) -0.0065(16) 0.0081(14) 0.0004(17)
C21 0.0258(18) 0.0204(17) 0.0226(17) 0.0013(13) 0.0114(14) 0.0000(14)
C22 0.0265(19) 0.0236(18) 0.0245(18) -0.0006(14) 0.0081(15) 0.0030(15)
C23 0.036(2) 0.027(2) 0.0288(19) -0.0052(15) 0.0094(16) -0.0024(16)
C24 0.054(3) 0.029(2) 0.041(2) -0.0044(17) 0.019(2) -0.0172(18)
C25 0.080(3) 0.035(2) 0.029(2) 0.0059(17) 0.023(2) -0.014(2)
C26 0.062(3) 0.031(2) 0.0211(18) -0.0039(15) 0.0156(18) -0.0130(19)
C27 0.0239(17) 0.0179(16) 0.0153(15) -0.0029(12) 0.0109(13) -0.0014(13)
C28 0.0235(18) 0.0230(18) 0.0188(16) -0.0043(13) 0.0112(14) -0.0022(14)
C29 0.0275(19) 0.0246(19) 0.0216(17) -0.0005(14) 0.0102(15) 0.0063(15)
C30 0.039(2) 0.0209(18) 0.0288(19) 0.0025(14) 0.0172(17) -0.0008(16)
C31 0.028(2) 0.030(2) 0.038(2) 0.0021(16) 0.0158(17) -0.0051(16)
C32 0.0234(18) 0.0277(19) 0.0264(18) 0.0054(14) 0.0112(15) 0.0043(15)
C33 0.0241(17) 0.0190(17) 0.0178(15) 0.0023(13) 0.0119(13) 0.0056(14)
C34 0.0261(18) 0.026(2) 0.0175(15) 0.0002(13) 0.0078(14) 0.0012(14)
C35 0.0276(19) 0.036(2) 0.0274(18) 0.0077(15) 0.0143(16) 0.0027(15)
C36 0.037(2) 0.037(2) 0.0219(17) 0.0091(15) 0.0183(16) 0.0137(17)
C37 0.047(2) 0.033(2) 0.0207(18) -0.0067(15) 0.0175(17) 0.0007(18)
C38 0.036(2) 0.030(2) 0.0279(19) -0.0060(15) 0.0172(17) -0.0038(16)
C39 0.052(3) 0.029(3) 0.045(3) 0.014(2) -0.012(2) 0.014(2)
C40 0.077(4) 0.090(4) 0.066(4) 0.023(3) 0.017(3) -0.004(3)
C41 0.078(4) 0.108(5) 0.039(3) 0.000(3) 0.009(3) -0.062(3)
C42 0.089(4) 0.079(4) 0.039(3) -0.020(2) 0.031(3) -0.038(3)
C43 0.078(3) 0.065(3) 0.030(2) -0.016(2) 0.012(2) -0.012(3)
N' 0.078(3) 0.065(3) 0.030(2) -0.016(2) 0.012(2) -0.012(3)

loop_
_atom_type_symbol
_atom_type_description
_atom_type_scat_dispersion_real
_atom_type_scat_dispersion_imag
_atom_type_scat_source
C C 0.0033 0.0016 'International Tables Vol C Tables 4.2.6.8 and 6.1.1.4'
H H 0.0000 0.0000 'International Tables Vol C Tables 4.2.6.8 and 6.1.1.4'
B B 0.0013 0.0007 'International Tables Vol C Tables 4.2.6.8 and 6.1.1.4'
N N 0.0061 0.0033 'International Tables Vol C Tables 4.2.6.8 and 6.1.1.4'
P P 0.1023 0.0942 'International Tables Vol C Tables 4.2.6.8 and 6.1.1.4'
Pd Pd -0.9988 1.0072 'International Tables Vol C Tables 4.2.6.8 and 6.1.1.4'

loop_
_geom_angle_atom_site_label_1
_geom_angle_atom_site_label_2
_geom_angle_atom_site_label_3
_geom_angle
_geom_angle_publ_flag
C43 Pd N 38.25(16) y
C43 Pd P2 107.58(15) y
N Pd P2 145.42(13) y
C43 Pd P1 158.75(15) y
N Pd P1 120.96(13) y
P2 Pd P1 93.49(3) y
C1 P1 C21 108.11(14) ?
C1 P1 C15 101.61(13) ?
C21 P1 C15 102.87(14) ?
C1 P1 Pd 111.59(10) ?
C21 P1 Pd 116.95(10) ?
C15 P1 Pd 114.28(10) ?
C2 P2 C27 107.76(14) ?
C2 P2 C33 105.39(14) ?
C27 P2 C33 100.61(13) ?
C2 P2 Pd 113.02(10) ?
C27 P2 Pd 114.57(10) ?
C33 P2 Pd 114.37(10) ?
C43 N C40 108.0(4) ?
C43 N C39 117.4(4) ?
C40 N C39 117.0(4) ?
C43 N Pd 68.6(2) ?
C40 N Pd 115.9(3) ?
C39 N Pd 119.9(3) ?
C3 B C9 106.5(2) ?
C3 B C1 109.8(2) ?
C9 B C1 109.0(2) ?
C3 B C2 109.1(2) ?
C9 B C2 109.7(2) ?
C1 B C2 112.7(2) ?
B C1 P1 120.3(2) ?
B C1 H1A 107.3 ?
P1 C1 H1A 107.3 ?
B C1 H1B 107.3 ?
P1 C1 H1B 107.3 ?
H1A C1 H1B 106.9 ?
B C2 P2 118.7(2) ?
B C2 H2A 107.6 ?
P2 C2 H2A 107.6 ?
B C2 H2B 107.6 ?
P2 C2 H2B 107.6 ?
H2A C2 H2B 107.1 ?
C8 C3 C4 115.3(3) ?
C8 C3 B 125.9(3) ?
C4 C3 B 118.7(3) ?
C5 C4 C3 122.4(3) ?
C5 C4 H4 118.8 ?
C3 C4 H4 118.8 ?
C4 C5 C6 120.4(3) ?
C4 C5 H5 119.8 ?
C6 C5 H5 119.8 ?
C7 C6 C5 119.2(3) ?
C7 C6 H6 120.4 ?
C5 C6 H6 120.4 ?
C6 C7 C8 120.1(3) ?
C6 C7 H7 120.0 ?
C8 C7 H7 120.0 ?
C3 C8 C7 122.6(3) ?
C3 C8 H8 118.7 ?
C7 C8 H8 118.7 ?
C14 C9 C10 114.4(3) ?
C14 C9 B 125.6(3) ?
C10 C9 B 120.0(3) ?
C11 C10 C9 122.8(3) ?
C11 C10 H10 118.6 ?
C9 C10 H10 118.6 ?
C12 C11 C10 120.6(3) ?
C12 C11 H11 119.7 ?
C10 C11 H11 119.7 ?
C13 C12 C11 118.4(3) ?
C13 C12 H12 120.8 ?
C11 C12 H12 120.8 ?
C12 C13 C14 120.6(3) ?
C12 C13 H13 119.7 ?
C14 C13 H13 119.7 ?
C13 C14 C9 123.2(3) ?
C13 C14 H14 118.4 ?
C9 C14 H14 118.4 ?
C20 C15 C16 117.4(3) ?
C20 C15 P1 119.1(2) ?
C16 C15 P1 123.1(2) ?
C15 C16 C17 120.9(3) ?
C15 C16 H16 119.5 ?
C17 C16 H16 119.5 ?
C18 C17 C16 120.1(3) ?
C18 C17 H17 120.0 ?
C16 C17 H17 120.0 ?
C17 C18 C19 119.6(3) ?
C17 C18 H18 120.2 ?
C19 C18 H18 120.2 ?
C18 C19 C20 120.2(3) ?
C18 C19 H19 119.9 ?
C20 C19 H19 119.9 ?
C19 C20 C15 121.8(3) ?
C19 C20 H20 119.1 ?
C15 C20 H20 119.1 ?
C22 C21 C26 118.3(3) ?
C22 C21 P1 122.8(2) ?
C26 C21 P1 118.9(2) ?
C23 C22 C21 120.5(3) ?
C23 C22 H22 119.7 ?
C21 C22 H22 119.7 ?
C24 C23 C22 120.5(3) ?
C24 C23 H23 119.7 ?
C22 C23 H23 119.7 ?
C23 C24 C25 119.8(3) ?
C23 C24 H24 120.1 ?
C25 C24 H24 120.1 ?
C26 C25 C24 119.8(3) ?
C26 C25 H25 120.1 ?
C24 C25 H25 120.1 ?
C25 C26 C21 121.0(3) ?
C25 C26 H26 119.5 ?
C21 C26 H26 119.5 ?
C32 C27 C28 118.5(3) ?
C32 C27 P2 121.0(2) ?
C28 C27 P2 120.5(2) ?
C29 C28 C27 120.7(3) ?
C29 C28 H28 119.6 ?
C27 C28 H28 119.6 ?
C30 C29 C28 120.4(3) ?
C30 C29 H29 119.8 ?
C28 C29 H29 119.8 ?
C29 C30 C31 119.4(3) ?
C29 C30 H30 120.3 ?
C31 C30 H30 120.3 ?
C30 C31 C32 120.3(3) ?
C30 C31 H31 119.8 ?
C32 C31 H31 119.8 ?
C27 C32 C31 120.7(3) ?
C27 C32 H32 119.7 ?
C31 C32 H32 119.7 ?
C34 C33 C38 118.2(3) ?
C34 C33 P2 122.8(2) ?
C38 C33 P2 119.1(2) ?
C33 C34 C35 120.7(3) ?
C33 C34 H34 119.6 ?
C35 C34 H34 119.6 ?
C36 C35 C34 120.5(3) ?
C36 C35 H35 119.7 ?
C34 C35 H35 119.7 ?
C37 C36 C35 119.3(3) ?
C37 C36 H36 120.3 ?
C35 C36 H36 120.3 ?
C36 C37 C38 120.5(3) ?
C36 C37 H37 119.7 ?
C38 C37 H37 119.7 ?
C37 C38 C33 120.7(3) ?
C37 C38 H38 119.7 ?
C33 C38 H38 119.7 ?
H39D C39' H39E 109.5 ?
H39D C39' H39F 109.5 ?
H39E C39' H39F 109.5 ?
N C40 C41 106.5(4) ?
N C40 H40A 110.4 ?
C41 C40 H40A 110.4 ?
N C40 H40B 110.4 ?
C41 C40 H40B 110.4 ?
H40A C40 H40B 108.6 ?
C40 C41 C42 102.5(4) ?
C40 C41 H41A 111.3 ?
C42 C41 H41A 111.3 ?
C40 C41 H41B 111.3 ?
C42 C41 H41B 111.3 ?
H41A C41 H41B 109.2 ?
C43 C42 C41 100.0(4) ?
C43 C42 H42A 111.8 ?
C41 C42 H42A 111.8 ?
C43 C42 H42B 111.8 ?
C41 C42 H42B 111.8 ?
H42A C42 H42B 109.5 ?
N C43 C42 111.5(4) ?
N C43 Pd 73.1(2) ?
C42 C43 Pd 116.8(3) ?
N C43 H43 116.1 ?
C42 C43 H43 116.1 ?
Pd C43 H43 116.1 ?

loop_
_geom_bond_atom_site_label_1
_geom_bond_atom_site_label_2
_geom_bond_distance
_geom_bond_publ_flag
Pd C43 2.048(4) y
Pd N 2.104(3) y
Pd P2 2.2945(8) y
Pd P1 2.3354(8) y
P1 C1 1.812(3) ?
P1 C21 1.818(3) ?
P1 C15 1.835(3) ?
P2 C2 1.793(3) ?
P2 C27 1.821(3) ?
P2 C33 1.832(3) ?
N C43 1.361(5) y
N C40 1.420(6) y
N C39 1.460(5) y
B C3 1.648(4) ?
B C9 1.650(5) ?
B C1 1.661(4) ?
B C2 1.666(4) ?
C1 H1A 0.9900 ?
C1 H1B 0.9900 ?
C2 H2A 0.9900 ?
C2 H2B 0.9900 ?
C3 C8 1.394(4) ?
C3 C4 1.407(4) ?
C4 C5 1.378(4) ?
C4 H4 0.9500 ?
C5 C6 1.381(5) ?
C5 H5 0.9500 ?
C6 C7 1.370(5) ?
C6 H6 0.9500 ?
C7 C8 1.394(4) ?
C7 H7 0.9500 ?
C8 H8 0.9500 ?
C9 C14 1.393(4) ?
C9 C10 1.402(4) ?
C10 C11 1.383(4) ?
C10 H10 0.9500 ?
C11 C12 1.378(5) ?
C11 H11 0.9500 ?
C12 C13 1.370(5) ?
C12 H12 0.9500 ?
C13 C14 1.385(4) ?
C13 H13 0.9500 ?
C14 H14 0.9500 ?
C15 C20 1.383(4) ?
C15 C16 1.390(4) ?
C16 C17 1.392(5) ?
C16 H16 0.9500 ?
C17 C18 1.369(5) ?
C17 H17 0.9500 ?
C18 C19 1.374(5) ?
C18 H18 0.9500 ?
C19 C20 1.375(4) ?
C19 H19 0.9500 ?
C20 H20 0.9500 ?
C21 C22 1.394(4) ?
C21 C26 1.396(4) ?
C22 C23 1.380(4) ?
C22 H22 0.9500 ?
C23 C24 1.377(5) ?
C23 H23 0.9500 ?
C24 C25 1.386(5) ?
C24 H24 0.9500 ?
C25 C26 1.379(5) ?
C25 H25 0.9500 ?
C26 H26 0.9500 ?
C27 C32 1.376(4) ?
C27 C28 1.398(4) ?
C28 C29 1.377(4) ?
C28 H28 0.9500 ?
C29 C30 1.376(4) ?
C29 H29 0.9500 ?
C30 C31 1.383(4) ?
C30 H30 0.9500 ?
C31 C32 1.386(4) ?
C31 H31 0.9500 ?
C32 H32 0.9500 ?
C33 C34 1.378(4) ?
C33 C38 1.396(4) ?
C34 C35 1.388(4) ?
C34 H34 0.9500 ?
C35 C36 1.375(4) ?
C35 H35 0.9500 ?
C36 C37 1.370(5) ?
C36 H36 0.9500 ?
C37 C38 1.382(4) ?
C37 H37 0.9500 ?
C38 H38 0.9500 ?
C39 H39A 0.9800 ?
C39 H39B 0.9800 ?
C39 H39C 0.9800 ?
C39' H39D 0.9800 ?
C39' H39E 0.9800 ?
C39' H39F 0.9800 ?
C40 C41 1.478(6) ?
C40 H40A 0.9900 ?
C40 H40B 0.9900 ?
C41 C42 1.530(6) ?
C41 H41A 0.9900 ?
C41 H41B 0.9900 ?
C42 C43 1.488(6) ?
C42 H42A 0.9900 ?
C42 H42B 0.9900 ?
C43 H43 1.0000 ?
